data_7159554
loop_
_publ_author_name
'Mishra, Vishnu'
'Udaya, Hosahalli S.'
'Anand, Venkataramanarao G.'

_publ_section_title
;
 Tetra S-confused porphyrinoids.
;
_journal_issue 38
_journal_name_full 'Organic &amp; biomolecular chemistry'
_journal_page_first 7691
_journal_page_last 7695
_journal_paper_doi 10.1039/d3ob01270k
_journal_volume 21
_journal_year 2023
_chemical_formula_moiety 'C32 H24 S6'
_chemical_formula_sum 'C32 H24 S6'
_chemical_formula_weight 600.87
_space_group_crystal_system monoclinic
_space_group_IT_number 14
_space_group_name_Hall '-P 2ybc'
_space_group_name_H-M_alt 'P 1 21/c 1'
_atom_sites_solution_hydrogens geom
_audit_creation_method SHELXL-2014/7
_audit_update_record
;
2023-04-12 deposited with the CCDC.	2023-09-01 downloaded from the CCDC.
;
_cell_angle_alpha 90
_cell_angle_beta 102.207(7)
_cell_angle_gamma 90
_cell_formula_units_Z 2
_cell_length_a 7.3422(16)
_cell_length_b 14.469(3)
_cell_length_c 13.051(3)
_cell_measurement_reflns_used 2630
_cell_measurement_temperature 273
_cell_measurement_theta_max 25.12
_cell_measurement_theta_min 2.82
_cell_volume 1355.1(5)
_computing_cell_refinement 'Bruker SAINT'
_computing_data_collection 'Bruker APEX2'
_computing_data_reduction 'Bruker SAINT'
_computing_molecular_graphics 'Bruker SHELXTL'
_computing_publication_material 'Bruker SHELXTL'
_computing_structure_refinement 'SHELXL-2014/7 (Sheldrick, 2014)'
_computing_structure_solution 'SHELXS-97 (Sheldrick 2008)'
_diffrn_ambient_temperature 273(2)
_diffrn_measured_fraction_theta_full 1.000
_diffrn_measured_fraction_theta_max 0.995
_diffrn_measurement_device_type 'Bruker APEX-II CCD'
_diffrn_measurement_method '\f and \w scans'
_diffrn_radiation_type MoK\a
_diffrn_radiation_wavelength 0.71073
_diffrn_reflns_av_R_equivalents 0.0951
_diffrn_reflns_av_unetI/netI 0.0746
_diffrn_reflns_Laue_measured_fraction_full 1.000
_diffrn_reflns_Laue_measured_fraction_max 0.995
_diffrn_reflns_limit_h_max 8
_diffrn_reflns_limit_h_min -9
_diffrn_reflns_limit_k_max 18
_diffrn_reflns_limit_k_min -19
_diffrn_reflns_limit_l_max 17
_diffrn_reflns_limit_l_min -17
_diffrn_reflns_number 19813
_diffrn_reflns_point_group_measured_fraction_full 1.000
_diffrn_reflns_point_group_measured_fraction_max 0.995
_diffrn_reflns_theta_full 25.242
_diffrn_reflns_theta_max 28.404
_diffrn_reflns_theta_min 2.128
_exptl_absorpt_coefficient_mu 0.528
_exptl_crystal_colour yellow
_exptl_crystal_density_diffrn 1.473
_exptl_crystal_description crystalline
_exptl_crystal_F_000 624
_refine_diff_density_max 0.560
_refine_diff_density_min -0.453
_refine_diff_density_rms 0.096
_refine_ls_extinction_method none
_refine_ls_goodness_of_fit_ref 1.025
_refine_ls_hydrogen_treatment constr
_refine_ls_matrix_type full
_refine_ls_number_parameters 174
_refine_ls_number_reflns 3388
_refine_ls_number_restraints 0
_refine_ls_restrained_S_all 1.025
_refine_ls_R_factor_all 0.1023
_refine_ls_R_factor_gt 0.0551
_refine_ls_shift/su_max 0.000
_refine_ls_shift/su_mean 0.000
_refine_ls_structure_factor_coef Fsqd
_refine_ls_weighting_details 'w=1/[\s^2^(Fo^2^)+(0.1000P)^2^+0.1590P] where P=(Fo^2^+2Fc^2^)/3'
_refine_ls_weighting_scheme calc
_refine_ls_wR_factor_gt 0.1449
_refine_ls_wR_factor_ref 0.1724
_reflns_Friedel_coverage 0.000
_reflns_number_gt 2240
_reflns_number_total 3388
_reflns_threshold_expression 'I > 2\s(I)'
_cod_data_source_file d3ob01270k2.cif
_cod_data_source_block TR_9_a
_cod_depositor_comments 'Adding full bibliography for 7159554--7159557.cif.'
_cod_original_sg_symbol_H-M 'P 21/c'
_cod_database_code 7159554
_shelx_shelxl_version_number 2014/7
_shelx_space_group_comment
;
The symmetry employed for this shelxl refinement is uniquely defined
by the following loop, which should always be used as a source of
symmetry information in preference to the above space-group names.
They are only intended as comments.
;

loop_
_space_group_symop_operation_xyz
'x, y, z'
'-x, y+1/2, -z+1/2'
'-x, -y, -z'
'x, -y-1/2, z-1/2'

loop_
_atom_site_label
_atom_site_type_symbol
_atom_site_fract_x
_atom_site_fract_y
_atom_site_fract_z
_atom_site_U_iso_or_equiv
_atom_site_adp_type
_atom_site_occupancy
_atom_site_site_symmetry_order
_atom_site_calc_flag
_atom_site_refinement_flags_posn
_atom_site_refinement_flags_adp
_atom_site_refinement_flags_occupancy
_atom_site_disorder_assembly
_atom_site_disorder_group
S001 S 0.15933(11) 0.39864(5) 0.55988(6) 0.0197(2) Uani 1 1 d . . . . .
S002 S 0.65023(13) 0.32364(7) 0.44048(7) 0.0298(3) Uani 1 1 d . . . . .
S003 S 0.14271(13) 0.34312(7) 0.87801(7) 0.0290(3) Uani 1 1 d . . . . .
C004 C 0.3697(5) 0.4281(2) 0.3633(2) 0.0209(7) Uani 1 1 d . . . . .
H004 H 0.2552 0.4581 0.3521 0.025 Uiso 1 1 calc R U . . .
C005 C 0.0472(5) 0.3560(2) 0.7457(2) 0.0209(7) Uani 1 1 d . . . . .
C006 C -0.1335(5) 0.3894(2) 0.7294(3) 0.0214(7) Uani 1 1 d . . . . .
H006 H -0.2075 0.4009 0.6635 0.026 Uiso 1 1 calc R U . . .
C007 C 0.4335(4) 0.3676(2) 0.4461(2) 0.0192(7) Uani 1 1 d . . . . .
C008 C 0.1654(5) 0.3344(2) 0.6731(3) 0.0215(7) Uani 1 1 d . . . . .
C009 C 0.3506(5) 0.3417(2) 0.5329(3) 0.0218(7) Uani 1 1 d . . . . .
C00A C 0.5035(5) 0.4387(2) 0.2964(3) 0.0235(7) Uani 1 1 d . . . . .
C00B C 0.6607(5) 0.3845(2) 0.3296(2) 0.0225(7) Uani 1 1 d . . . . .
C00C C -0.1935(5) 0.4043(2) 0.8265(3) 0.0244(7) Uani 1 1 d . . . . .
C00D C -0.0569(5) 0.3798(2) 0.9132(3) 0.0267(8) Uani 1 1 d . . . . .
C00E C 0.4122(5) 0.2757(3) 0.6079(3) 0.0325(9) Uani 1 1 d . . . . .
H00E H 0.5132 0.2372 0.6068 0.039 Uiso 1 1 calc R U . . .
C00F C 0.8297(5) 0.3750(3) 0.2839(3) 0.0300(8) Uani 1 1 d . . . . .
H00A H 0.7968 0.3447 0.2172 0.045 Uiso 1 1 calc R U . . .
H00B H 0.9220 0.3391 0.3303 0.045 Uiso 1 1 calc R U . . .
H00C H 0.8791 0.4352 0.2749 0.045 Uiso 1 1 calc R U . . .
C00G C 0.4927(6) 0.4984(3) 0.2049(3) 0.0379(10) Uani 1 1 d . . . . .
H00G H 0.5919 0.4896 0.1719 0.045 Uiso 1 1 calc R U . . .
C00H C 0.3074(5) 0.2722(3) 0.6868(3) 0.0341(9) Uani 1 1 d . . . . .
H00H H 0.3330 0.2312 0.7429 0.041 Uiso 1 1 calc R U . . .
C00I C 0.3746(6) 0.5617(3) 0.1584(3) 0.0365(10) Uani 1 1 d . . . . .
H00I H 0.4148 0.5915 0.1040 0.044 Uiso 1 1 calc R U . . .
C00J C -0.0643(6) 0.3832(3) 1.0269(3) 0.0377(9) Uani 1 1 d . . . . .
H00D H -0.1283 0.4382 1.0406 0.057 Uiso 1 1 calc R U . . .
H00F H 0.0602 0.3837 1.0687 0.057 Uiso 1 1 calc R U . . .
H00J H -0.1294 0.3300 1.0444 0.057 Uiso 1 1 calc R U . . .

loop_
_atom_site_aniso_label
_atom_site_aniso_U_11
_atom_site_aniso_U_22
_atom_site_aniso_U_33
_atom_site_aniso_U_23
_atom_site_aniso_U_13
_atom_site_aniso_U_12
S001 0.0196(4) 0.0214(4) 0.0193(4) 0.0033(3) 0.0069(3) 0.0033(3)
S002 0.0242(5) 0.0427(6) 0.0230(5) 0.0021(4) 0.0066(3) 0.0090(4)
S003 0.0268(5) 0.0392(6) 0.0211(5) 0.0036(4) 0.0058(3) 0.0022(4)
C004 0.0231(17) 0.0219(16) 0.0187(16) 0.0020(13) 0.0070(13) -0.0063(13)
C005 0.0251(17) 0.0206(16) 0.0180(16) 0.0034(13) 0.0070(13) -0.0002(13)
C006 0.0216(17) 0.0195(16) 0.0253(17) 0.0002(13) 0.0103(13) -0.0007(13)
C007 0.0159(15) 0.0224(16) 0.0201(16) -0.0034(13) 0.0054(12) 0.0000(13)
C008 0.0227(17) 0.0209(16) 0.0210(17) 0.0021(13) 0.0049(13) 0.0024(13)
C009 0.0188(16) 0.0261(17) 0.0208(16) -0.0021(13) 0.0047(13) 0.0036(13)
C00A 0.0211(17) 0.0246(17) 0.0260(18) 0.0020(14) 0.0077(14) -0.0028(14)
C00B 0.0200(16) 0.0270(18) 0.0215(17) -0.0068(13) 0.0065(13) -0.0044(14)
C00C 0.0260(18) 0.0236(17) 0.0268(18) 0.0075(14) 0.0123(14) 0.0004(14)
C00D 0.032(2) 0.0247(18) 0.0265(19) 0.0021(14) 0.0128(15) -0.0031(15)
C00E 0.032(2) 0.040(2) 0.027(2) 0.0086(16) 0.0102(16) 0.0144(17)
C00F 0.0270(19) 0.041(2) 0.0240(18) -0.0033(16) 0.0094(15) 0.0027(16)
C00G 0.035(2) 0.040(2) 0.047(2) 0.0120(19) 0.0283(19) 0.0100(18)
C00H 0.038(2) 0.036(2) 0.031(2) 0.0138(17) 0.0129(17) 0.0140(17)
C00I 0.040(2) 0.037(2) 0.040(2) 0.0180(18) 0.0266(18) 0.0072(18)
C00J 0.048(2) 0.040(2) 0.028(2) 0.0004(17) 0.0157(18) -0.0035(19)

loop_
_atom_type_symbol
_atom_type_description
_atom_type_scat_dispersion_real
_atom_type_scat_dispersion_imag
_atom_type_scat_source
C C 0.0033 0.0016 'International Tables Vol C Tables 4.2.6.8 and 6.1.1.4'
H H 0.0000 0.0000 'International Tables Vol C Tables 4.2.6.8 and 6.1.1.4'
S S 0.1246 0.1234 'International Tables Vol C Tables 4.2.6.8 and 6.1.1.4'

loop_
_geom_angle_atom_site_label_1
_geom_angle_atom_site_label_2
_geom_angle_atom_site_label_3
_geom_angle
_geom_angle_site_symmetry_1
_geom_angle_site_symmetry_3
_geom_angle_publ_flag
C009 S001 C008 92.45(16) . . ?
C00B S002 C007 93.03(16) . . ?
C00D S003 C005 92.57(17) . . ?
C007 C004 C00A 111.9(3) . . ?
C007 C004 H004 124.0 . . ?
C00A C004 H004 124.0 . . ?
C006 C005 C008 131.4(3) . . ?
C006 C005 S003 111.4(2) . . ?
C008 C005 S003 117.2(2) . . ?
C005 C006 C00C 112.1(3) . . ?
C005 C006 H006 123.9 . . ?
C00C C006 H006 123.9 . . ?
C004 C007 C009 130.1(3) . . ?
C004 C007 S002 111.1(2) . . ?
C009 C007 S002 118.8(2) . . ?
C00H C008 C005 127.2(3) . . ?
C00H C008 S001 110.3(3) . . ?
C005 C008 S001 122.0(2) . . ?
C00E C009 C007 127.6(3) . . ?
C00E C009 S001 110.2(3) . . ?
C007 C009 S001 122.1(3) . . ?
C00B C00A C004 112.1(3) . . ?
C00B C00A C00G 119.1(3) . . ?
C004 C00A C00G 128.7(3) . . ?
C00A C00B C00F 129.4(3) . . ?
C00A C00B S002 111.8(3) . . ?
C00F C00B S002 118.7(3) . . ?
C00D C00C C006 112.1(3) . . ?
C00D C00C C00I 119.5(3) . 3_566 ?
C006 C00C C00I 128.4(3) . 3_566 ?
C00C C00D C00J 128.9(3) . . ?
C00C C00D S003 111.8(3) . . ?
C00J C00D S003 119.3(3) . . ?
C009 C00E C00H 113.4(3) . . ?
C009 C00E H00E 123.3 . . ?
C00H C00E H00E 123.3 . . ?
C00B C00F H00A 109.5 . . ?
C00B C00F H00B 109.5 . . ?
H00A C00F H00B 109.5 . . ?
C00B C00F H00C 109.5 . . ?
H00A C00F H00C 109.5 . . ?
H00B C00F H00C 109.5 . . ?
C00I C00G C00A 134.7(4) . . ?
C00I C00G H00G 112.6 . . ?
C00A C00G H00G 112.6 . . ?
C008 C00H C00E 113.6(3) . . ?
C008 C00H H00H 123.2 . . ?
C00E C00H H00H 123.2 . . ?
C00G C00I C00C 134.1(3) . 3_566 ?
C00G C00I H00I 113.0 . . ?
C00C C00I H00I 113.0 3_566 . ?
C00D C00J H00D 109.5 . . ?
C00D C00J H00F 109.5 . . ?
H00D C00J H00F 109.5 . . ?
C00D C00J H00J 109.5 . . ?
H00D C00J H00J 109.5 . . ?
H00F C00J H00J 109.5 . . ?

loop_
_geom_bond_atom_site_label_1
_geom_bond_atom_site_label_2
_geom_bond_distance
_geom_bond_site_symmetry_2
_geom_bond_publ_flag
S001 C009 1.728(3) . ?
S001 C008 1.738(3) . ?
S002 C00B 1.710(3) . ?
S002 C007 1.730(3) . ?
S003 C00D 1.710(4) . ?
S003 C005 1.730(3) . ?
C004 C007 1.392(4) . ?
C004 C00A 1.454(4) . ?
C004 H004 0.9300 . ?
C005 C006 1.385(5) . ?
C005 C008 1.448(5) . ?
C006 C00C 1.443(5) . ?
C006 H006 0.9300 . ?
C007 C009 1.444(5) . ?
C008 C00H 1.361(5) . ?
C009 C00E 1.373(5) . ?
C00A C00B 1.387(5) . ?
C00A C00G 1.462(5) . ?
C00B C00F 1.492(5) . ?
C00C C00D 1.390(5) . ?
C00C C00I 1.470(5) 3_566 ?
C00D C00J 1.498(5) . ?
C00E C00H 1.411(5) . ?
C00E H00E 0.9300 . ?
C00F H00A 0.9600 . ?
C00F H00B 0.9600 . ?
C00F H00C 0.9600 . ?
C00G C00I 1.318(5) . ?
C00G H00G 0.9300 . ?
C00H H00H 0.9300 . ?
C00I C00C 1.470(5) 3_566 ?
C00I H00I 0.9300 . ?
C00J H00D 0.9600 . ?
C00J H00F 0.9600 . ?
C00J H00J 0.9600 . ?
